data_4101069
_journal_name_full 'Journal of the American Chemical Society'
_journal_paper_doi 10.1021/ja057367u
_journal_year 2006
_chemical_formula_sum 'C38 H48 N4 S6'
_chemical_formula_weight 753.16
_space_group_IT_number 2
_symmetry_cell_setting triclinic
_symmetry_space_group_name_Hall '-P 1'
_symmetry_space_group_name_H-M 'P -1'
_cell_angle_alpha 84.972(2)
_cell_angle_beta 88.247(2)
_cell_angle_gamma 64.993(2)
_cell_formula_units_Z 2
_cell_length_a 10.1915(2)
_cell_length_b 10.9470(3)
_cell_length_c 19.2157(6)
_cell_measurement_temperature 153(2)
_cell_volume 1935.33(9)
_diffrn_ambient_temperature 153(2)
_exptl_crystal_density_diffrn 1.292
_cod_depositor_comments
;
The following automatic conversions were performed:
'_symmetry_cell_setting' value 'Triclinic' changed to 'triclinic'
according to '/home/saulius/struct/CIF-dictionaries/cif_core.dic'
dictionary named 'cif_core.dic' version 2.4.1 from 2010-06-29.

Automatic conversion script
Id: cif_fix_enum 1527 2010-12-29 10:47:43Z saulius 
;
_cod_database_code 4101069

loop_
_symmetry_equiv_pos_as_xyz
'x, y, z'
'-x, -y, -z'

loop_
_atom_site_label
_atom_site_type_symbol
_atom_site_fract_x
_atom_site_fract_y
_atom_site_fract_z
_atom_site_U_iso_or_equiv
_atom_site_adp_type
_atom_site_occupancy
_atom_site_symmetry_multiplicity
_atom_site_calc_flag
_atom_site_refinement_flags
_atom_site_disorder_assembly
_atom_site_disorder_group
N1 N 0.5746(3) -0.0547(3) 0.76183(14) 0.0303(6) Uani 1 1 d . . .
N2 N 0.7944(3) 0.0917(3) 0.80756(13) 0.0287(6) Uani 1 1 d . . .
N3 N 0.5354(3) 0.2760(3) 0.92043(13) 0.0275(6) Uani 1 1 d . . .
N4 N 0.2972(3) 0.1662(3) 0.85348(13) 0.0278(6) Uani 1 1 d . . .
C1 C 0.4375(3) -0.0027(3) 0.73223(15) 0.0256(7) Uani 1 1 d . . .
C2 C 0.4551(3) 0.0394(3) 0.66456(14) 0.0219(6) Uani 1 1 d . . .
C3 C 0.6029(3) 0.0141(3) 0.65446(14) 0.0247(7) Uani 1 1 d . . .
C4 C 0.6765(3) -0.0452(3) 0.71577(15) 0.0283(7) Uani 1 1 d . . .
C5 C 0.8345(3) -0.1055(3) 0.73703(16) 0.0347(8) Uani 1 1 d . . .
C6 C 0.8528(3) -0.0454(3) 0.80228(15) 0.0288(7) Uani 1 1 d . . .
C7 C 0.9300(3) -0.1048(3) 0.86180(15) 0.0352(8) Uani 1 1 d . . .
H7 H 0.9847 -0.2002 0.8729 0.042 Uiso 1 1 d R . .
C8 C 0.9166(3) -0.0001(3) 0.90401(15) 0.0349(8) Uani 1 1 d . . .
H8 H 0.9586 -0.0123 0.9496 0.042 Uiso 1 1 d R . .
C9 C 0.8328(3) 0.1203(3) 0.87011(14) 0.0238(6) Uani 1 1 d . . .
C10 C 0.7830(3) 0.2637(3) 0.88963(14) 0.0261(7) Uani 1 1 d . . .
C11 C 0.6198(3) 0.3349(3) 0.88826(14) 0.0267(7) Uani 1 1 d . . .
C12 C 0.5260(3) 0.4617(3) 0.86271(16) 0.0357(8) Uani 1 1 d . . .
H12 H 0.5532 0.5278 0.8383 0.043 Uiso 1 1 d R . .
C13 C 0.3835(3) 0.4782(3) 0.87904(16) 0.0361(8) Uani 1 1 d . . .
H13 H 0.2957 0.5570 0.8671 0.043 Uiso 1 1 d R . .
C14 C 0.3910(3) 0.3621(3) 0.91467(15) 0.0265(7) Uani 1 1 d . . .
C15 C 0.2766(3) 0.3221(3) 0.94680(15) 0.0307(7) Uani 1 1 d . . .
C16 C 0.2945(3) 0.1873(3) 0.92352(15) 0.0286(7) Uani 1 1 d . . .
C17 C 0.3062(4) 0.0706(3) 0.95929(16) 0.0383(8) Uani 1 1 d . . .
H17 H 0.3069 0.0549 1.0092 0.046 Uiso 1 1 d R . .
C18 C 0.3160(4) -0.0230(3) 0.91021(16) 0.0379(8) Uani 1 1 d . . .
H18 H 0.3252 -0.1137 0.9207 0.045 Uiso 1 1 d R . .
C19 C 0.3099(3) 0.0384(3) 0.84508(14) 0.0247(7) Uani 1 1 d . . .
C20 C 0.3124(3) -0.0104(3) 0.77355(14) 0.0259(7) Uani 1 1 d . . .
S21 S 0.65206(8) 0.05563(8) 0.57022(4) 0.02836(19) Uani 1 1 d . . .
C22 C 0.4712(3) 0.1386(3) 0.53977(15) 0.0249(7) Uani 1 1 d . . .
S23 S 0.34166(8) 0.10465(7) 0.59071(4) 0.02591(19) Uani 1 1 d . . .
S24 S 0.56159(9) 0.25350(8) 0.42655(4) 0.0341(2) Uani 1 1 d . . .
C25 C 0.4363(3) 0.2174(3) 0.47950(15) 0.0260(7) Uani 1 1 d . . .
S26 S 0.25952(8) 0.29505(8) 0.44479(4) 0.0305(2) Uani 1 1 d . . .
C27 C 0.2905(3) 0.4183(3) 0.39088(15) 0.0306(7) Uani 1 1 d . . .
C28 C 0.4289(4) 0.3999(3) 0.38271(15) 0.0326(7) Uani 1 1 d . . .
S29 S 0.13962(10) 0.54651(9) 0.34841(4) 0.0416(2) Uani 1 1 d . . .
C30 C 0.0541(3) 0.6449(3) 0.42062(16) 0.0381(8) Uani 1 1 d . . .
H30A H 0.0415 0.5870 0.4581 0.046 Uiso 1 1 d R . .
H30B H -0.0400 0.7119 0.4060 0.046 Uiso 1 1 d R . .
C31 C 0.1377(4) 0.7162(4) 0.44769(19) 0.0494(9) Uani 1 1 d . . .
H31A H 0.1569 0.7693 0.4097 0.059 Uiso 1 1 d R . .
H31B H 0.2286 0.6498 0.4664 0.059 Uiso 1 1 d R . .
C32 C 0.0568(4) 0.8071(4) 0.5035(2) 0.0592(11) Uani 1 1 d . . .
H32A H 0.1118 0.8514 0.5202 0.089 Uiso 1 1 d R . .
H32B H -0.0336 0.8737 0.4844 0.089 Uiso 1 1 d R . .
H32C H 0.0387 0.7533 0.5414 0.089 Uiso 1 1 d R . .
S33 S 0.48901(11) 0.49981(9) 0.32618(4) 0.0448(2) Uani 1 1 d . . .
C34 C 0.5810(4) 0.5576(4) 0.38714(18) 0.0529(10) Uani 1 1 d . . .
H34A H 0.5752 0.5205 0.4337 0.063 Uiso 1 1 d R . .
H34B H 0.5322 0.6543 0.3863 0.063 Uiso 1 1 d R . .
C35 C 0.7365(4) 0.5213(4) 0.36736(19) 0.0524(10) Uani 1 1 d . . .
H35A H 0.7843 0.4247 0.3669 0.063 Uiso 1 1 d R . .
H35B H 0.7832 0.5476 0.4020 0.063 Uiso 1 1 d R . .
C36 C 0.7524(4) 0.5858(4) 0.29688(18) 0.0531(10) Uani 1 1 d . . .
H36A H 0.8531 0.5577 0.2862 0.080 Uiso 1 1 d R . .
H36B H 0.7073 0.5583 0.2620 0.080 Uiso 1 1 d R . .
H36C H 0.7061 0.6824 0.2975 0.080 Uiso 1 1 d R . .
C37 C 0.8904(4) -0.2598(3) 0.7514(2) 0.0573(12) Uani 1 1 d . . .
H37A H 0.8338 -0.2764 0.7888 0.086 Uiso 1 1 d R . .
H37B H 0.8792 -0.2996 0.7107 0.086 Uiso 1 1 d R . .
H37C H 0.9905 -0.2993 0.7651 0.086 Uiso 1 1 d R . .
C38 C 0.9221(3) -0.0739(4) 0.67760(17) 0.0553(11) Uani 1 1 d . . .
H38A H 0.8872 0.0223 0.6685 0.083 Uiso 1 1 d R . .
H38B H 1.0226 -0.1120 0.6907 0.083 Uiso 1 1 d R . .
H38C H 0.9113 -0.1122 0.6363 0.083 Uiso 1 1 d R . .
C39 C 0.8454(4) 0.3405(3) 0.83852(16) 0.0376(8) Uani 1 1 d . . .
H39A H 0.8110 0.3437 0.7922 0.056 Uiso 1 1 d R . .
H39B H 0.8156 0.4310 0.8517 0.056 Uiso 1 1 d R . .
H39C H 0.9492 0.2947 0.8396 0.056 Uiso 1 1 d R . .
C40 C 0.8391(3) 0.2608(3) 0.96380(15) 0.0341(8) Uani 1 1 d . . .
H40A H 0.8001 0.2132 0.9963 0.051 Uiso 1 1 d R . .
H40B H 0.9429 0.2151 0.9646 0.051 Uiso 1 1 d R . .
H40C H 0.8093 0.3514 0.9767 0.051 Uiso 1 1 d R . .
C41 C 0.1261(3) 0.4306(3) 0.92424(18) 0.0443(9) Uani 1 1 d . . .
H41A H 0.1176 0.4399 0.8742 0.066 Uiso 1 1 d R . .
H41B H 0.0543 0.4033 0.9443 0.066 Uiso 1 1 d R . .
H41C H 0.1119 0.5158 0.9406 0.066 Uiso 1 1 d R . .
C42 C 0.2875(4) 0.3101(3) 1.02701(16) 0.0445(9) Uani 1 1 d . . .
H42A H 0.3817 0.2433 1.0415 0.067 Uiso 1 1 d R . .
H42B H 0.2726 0.3957 1.0429 0.067 Uiso 1 1 d R . .
H42C H 0.2150 0.2832 1.0467 0.067 Uiso 1 1 d R . .
C43 C 0.1695(3) 0.0775(3) 0.73500(15) 0.0321(7) Uani 1 1 d . . .
H43A H 0.1571 0.1697 0.7295 0.048 Uiso 1 1 d R . .
H43B H 0.1712 0.0456 0.6898 0.048 Uiso 1 1 d R . .
H43C H 0.0906 0.0720 0.7616 0.048 Uiso 1 1 d R . .
C44 C 0.3301(4) -0.1576(3) 0.78120(17) 0.0393(8) Uani 1 1 d . . .
H44A H 0.4194 -0.2134 0.8053 0.059 Uiso 1 1 d R . .
H44B H 0.2507 -0.1625 0.8076 0.059 Uiso 1 1 d R . .
H44C H 0.3314 -0.1889 0.7359 0.059 Uiso 1 1 d R . .
H1N H 0.593(3) -0.081(3) 0.8005(15) 0.023(9) Uiso 1 1 d . . .
H2N H 0.746(3) 0.147(3) 0.7800(16) 0.032(10) Uiso 1 1 d . . .
H3N H 0.566(3) 0.202(3) 0.9382(13) 0.013(8) Uiso 1 1 d . . .
H4N H 0.300(3) 0.223(3) 0.8199(16) 0.039(10) Uiso 1 1 d . . .

loop_
_atom_site_aniso_label
_atom_site_aniso_U_11
_atom_site_aniso_U_22
_atom_site_aniso_U_33
_atom_site_aniso_U_23
_atom_site_aniso_U_13
_atom_site_aniso_U_12
N1 0.0296(16) 0.0403(16) 0.0199(15) -0.0071(12) -0.0054(12) -0.0123(12)
N2 0.0279(15) 0.0327(16) 0.0210(14) -0.0040(12) -0.0085(12) -0.0076(12)
N3 0.0299(16) 0.0220(15) 0.0285(15) 0.0005(12) 0.0007(11) -0.0095(12)
N4 0.0383(16) 0.0272(15) 0.0207(14) -0.0046(12) 0.0042(11) -0.0164(12)
C1 0.0210(16) 0.0286(16) 0.0287(17) -0.0115(13) 0.0001(13) -0.0101(13)
C2 0.0171(15) 0.0258(15) 0.0241(16) -0.0083(12) -0.0001(12) -0.0091(12)
C3 0.0207(16) 0.0308(16) 0.0246(16) -0.0134(13) 0.0031(12) -0.0111(13)
C4 0.0211(17) 0.0375(18) 0.0279(17) -0.0149(14) 0.0028(13) -0.0116(14)
C5 0.0214(17) 0.045(2) 0.0344(18) -0.0201(15) -0.0028(14) -0.0077(15)
C6 0.0193(16) 0.0363(18) 0.0303(17) -0.0115(14) -0.0007(13) -0.0095(14)
C7 0.044(2) 0.0299(17) 0.0290(18) -0.0020(14) -0.0095(15) -0.0120(15)
C8 0.045(2) 0.0353(18) 0.0247(17) -0.0016(14) -0.0114(15) -0.0163(16)
C9 0.0206(16) 0.0338(17) 0.0203(15) -0.0055(13) 0.0013(12) -0.0142(13)
C10 0.0314(18) 0.0286(16) 0.0220(15) -0.0010(12) -0.0031(13) -0.0162(14)
C11 0.0336(18) 0.0282(17) 0.0211(16) -0.0033(13) -0.0011(13) -0.0153(14)
C12 0.039(2) 0.0323(18) 0.0384(19) 0.0037(15) -0.0015(15) -0.0187(16)
C13 0.033(2) 0.0271(17) 0.041(2) -0.0016(15) -0.0057(15) -0.0050(15)
C14 0.0274(18) 0.0261(16) 0.0256(16) -0.0102(13) 0.0012(13) -0.0093(14)
C15 0.0313(18) 0.0323(17) 0.0302(17) -0.0144(14) 0.0071(14) -0.0132(15)
C16 0.0264(17) 0.0378(18) 0.0234(16) -0.0070(14) 0.0034(13) -0.0146(14)
C17 0.054(2) 0.042(2) 0.0214(17) -0.0037(15) 0.0039(15) -0.0228(17)
C18 0.054(2) 0.0333(18) 0.0309(18) 0.0000(15) 0.0035(16) -0.0231(17)
C19 0.0236(16) 0.0248(16) 0.0266(16) -0.0035(13) 0.0036(12) -0.0110(13)
C20 0.0272(17) 0.0264(16) 0.0261(16) -0.0051(13) 0.0001(13) -0.0129(13)
S21 0.0221(4) 0.0355(4) 0.0304(4) -0.0090(3) 0.0039(3) -0.0139(3)
C22 0.0231(16) 0.0280(16) 0.0277(17) -0.0090(13) 0.0041(13) -0.0137(13)
S23 0.0212(4) 0.0323(4) 0.0258(4) -0.0035(3) -0.0001(3) -0.0125(3)
S24 0.0331(5) 0.0379(5) 0.0363(5) -0.0066(4) 0.0089(4) -0.0197(4)
C25 0.0265(17) 0.0284(16) 0.0287(17) -0.0103(13) 0.0059(13) -0.0159(14)
S26 0.0302(5) 0.0347(4) 0.0306(4) -0.0015(3) -0.0002(3) -0.0177(4)
C27 0.039(2) 0.0351(18) 0.0224(16) -0.0046(13) 0.0006(14) -0.0200(15)
C28 0.045(2) 0.0350(18) 0.0252(17) -0.0065(14) 0.0053(14) -0.0239(16)
S29 0.0491(6) 0.0468(5) 0.0284(5) 0.0033(4) -0.0099(4) -0.0204(4)
C30 0.0324(19) 0.0362(19) 0.041(2) 0.0062(15) -0.0044(15) -0.0118(16)
C31 0.045(2) 0.048(2) 0.062(2) -0.0162(19) 0.0087(19) -0.0248(19)
C32 0.038(2) 0.055(2) 0.086(3) -0.029(2) 0.010(2) -0.0174(19)
S33 0.0664(7) 0.0558(6) 0.0308(5) -0.0044(4) 0.0078(4) -0.0443(5)
C34 0.083(3) 0.064(2) 0.040(2) -0.0157(18) 0.014(2) -0.058(2)
C35 0.064(3) 0.043(2) 0.058(2) 0.0031(18) -0.018(2) -0.030(2)
C36 0.056(3) 0.067(3) 0.051(2) -0.013(2) 0.0108(19) -0.039(2)
C37 0.039(2) 0.046(2) 0.074(3) -0.0350(19) -0.0226(19) 0.0015(17)
C38 0.0228(19) 0.109(3) 0.034(2) -0.031(2) 0.0051(15) -0.023(2)
C39 0.041(2) 0.0412(19) 0.0373(19) -0.0035(15) 0.0068(15) -0.0246(17)
C40 0.039(2) 0.0377(18) 0.0315(18) -0.0082(14) -0.0060(15) -0.0205(16)
C41 0.0292(19) 0.043(2) 0.060(2) -0.0243(17) 0.0092(17) -0.0115(16)
C42 0.056(2) 0.055(2) 0.0327(19) -0.0222(16) 0.0155(16) -0.0305(19)
C43 0.0262(18) 0.0454(19) 0.0276(17) -0.0064(14) 0.0043(13) -0.0176(15)
C44 0.049(2) 0.0348(18) 0.040(2) -0.0098(15) 0.0038(16) -0.0227(17)

loop_
_geom_bond_atom_site_label_1
_geom_bond_atom_site_label_2
_geom_bond_distance
_geom_bond_site_symmetry_2
_geom_bond_publ_flag
N1 C4 1.375(4) . ?
N1 C1 1.386(4) . ?
N1 H1N 0.77(3) . ?
N2 C6 1.373(4) . ?
N2 C9 1.377(3) . ?
N2 H2N 0.77(3) . ?
N3 C14 1.373(4) . ?
N3 C11 1.379(4) . ?
N3 H3N 0.79(3) . ?
N4 C19 1.373(4) . ?
N4 C16 1.383(4) . ?
N4 H4N 0.86(3) . ?
C1 C2 1.373(4) . ?
C1 C20 1.510(4) . ?
C2 C3 1.421(4) . ?
C2 S23 1.757(3) . ?
C3 C4 1.371(4) . ?
C3 S21 1.759(3) . ?
C4 C5 1.514(4) . ?
C5 C6 1.517(4) . ?
C5 C38 1.533(5) . ?
C5 C37 1.540(4) . ?
C6 C7 1.357(4) . ?
C7 C8 1.419(4) . ?
C7 H7 0.9602 . ?
C8 C9 1.351(4) . ?
C8 H8 0.9599 . ?
C9 C10 1.510(4) . ?
C10 C11 1.509(4) . ?
C10 C39 1.532(4) . ?
C10 C40 1.545(4) . ?
C11 C12 1.368(4) . ?
C12 C13 1.415(4) . ?
C12 H12 0.9600 . ?
C13 C14 1.364(4) . ?
C13 H13 0.9601 . ?
C14 C15 1.508(4) . ?
C15 C16 1.514(4) . ?
C15 C41 1.536(4) . ?
C15 C42 1.539(4) . ?
C16 C17 1.357(4) . ?
C17 C18 1.424(4) . ?
C17 H17 0.9598 . ?
C18 C19 1.358(4) . ?
C18 H18 0.9600 . ?
C19 C20 1.513(4) . ?
C20 C43 1.533(4) . ?
C20 C44 1.538(4) . ?
S21 C22 1.767(3) . ?
C22 C25 1.342(4) . ?
C22 S23 1.764(3) . ?
S24 C25 1.761(3) . ?
S24 C28 1.763(3) . ?
C25 S26 1.758(3) . ?
S26 C27 1.758(3) . ?
C27 C28 1.343(4) . ?
C27 S29 1.747(3) . ?
C28 S33 1.752(3) . ?
S29 C30 1.800(3) . ?
C30 C31 1.505(4) . ?
C30 H30A 0.9599 . ?
C30 H30B 0.9601 . ?
C31 C32 1.502(5) . ?
C31 H31A 0.9599 . ?
C31 H31B 0.9599 . ?
C32 H32A 0.9601 . ?
C32 H32B 0.9600 . ?
C32 H32C 0.9600 . ?
S33 C34 1.830(3) . ?
C34 C35 1.507(5) . ?
C34 H34A 0.9600 . ?
C34 H34B 0.9600 . ?
C35 C36 1.508(5) . ?
C35 H35A 0.9600 . ?
C35 H35B 0.9599 . ?
C36 H36A 0.9600 . ?
C36 H36B 0.9600 . ?
C36 H36C 0.9600 . ?
C37 H37A 0.9601 . ?
C37 H37B 0.9600 . ?
C37 H37C 0.9601 . ?
C38 H38A 0.9600 . ?
C38 H38B 0.9599 . ?
C38 H38C 0.9602 . ?
C39 H39A 0.9600 . ?
C39 H39B 0.9600 . ?
C39 H39C 0.9601 . ?
C40 H40A 0.9600 . ?
C40 H40B 0.9600 . ?
C40 H40C 0.9600 . ?
C41 H41A 0.9600 . ?
C41 H41B 0.9601 . ?
C41 H41C 0.9600 . ?
C42 H42A 0.9600 . ?
C42 H42B 0.9600 . ?
C42 H42C 0.9601 . ?
C43 H43A 0.9600 . ?
C43 H43B 0.9600 . ?
C43 H43C 0.9601 . ?
C44 H44A 0.9600 . ?
C44 H44B 0.9601 . ?
C44 H44C 0.9600 . ?

loop_
_cod_related_entry_id
_cod_related_entry_database
_cod_related_entry_code
1 ChemSpider 30659971
